data_7245620
loop_
_publ_author_name
'Wang, Hai-Xia'
'Li, Zhi-Hao'
'Li, Wan-Wan'
'Qu, Gui-Rong'
'Yang, Qi-Liang'
'Guo, Hai-Ming'

_publ_section_title
;
 Electrochemically driven oxidative C--H/N--H cross-coupling reactions of
 cyclic sulfamidate imines with primary anilines and secondary amines
;
_journal_issue 21
_journal_name_full 'Green Chemistry'
_journal_page_first 8377
_journal_page_last 8385
_journal_paper_doi 10.1039/D2GC03218J
_journal_volume 24
_journal_year 2022
_chemical_formula_moiety 'C11 H14 N2 O3 S'
_chemical_formula_sum 'C11 H14 N2 O3 S'
_chemical_formula_weight 254.30
_space_group_crystal_system monoclinic
_space_group_IT_number 14
_space_group_name_Hall '-P 2yn'
_space_group_name_H-M_alt 'P 1 21/n 1'
_atom_sites_solution_hydrogens geom
_atom_sites_solution_primary dual
_audit_creation_date 2022-06-22
_audit_creation_method
;
Olex2 1.5
(compiled 2021.08.20 svn.r13c46975 for OlexSys, GUI svn.r6405)
;
_audit_update_record
;
2022-07-19 deposited with the CCDC.	2022-10-04 downloaded from the CCDC.
;
_cell_angle_alpha 90
_cell_angle_beta 99.853(2)
_cell_angle_gamma 90
_cell_formula_units_Z 4
_cell_length_a 8.9547(2)
_cell_length_b 8.41310(10)
_cell_length_c 16.3860(3)
_cell_measurement_reflns_used 2938
_cell_measurement_temperature 293(2)
_cell_measurement_theta_max 71.2140
_cell_measurement_theta_min 5.2830
_cell_volume 1216.26(4)
_computing_cell_refinement 'CrysAlisPro 1.171.40.42a (Rigaku OD, 2019)'
_computing_data_collection 'CrysAlisPro 1.171.40.42a (Rigaku OD, 2019)'
_computing_data_reduction 'CrysAlisPro 1.171.40.42a (Rigaku OD, 2019)'
_computing_molecular_graphics 'Olex2 1.5 (Dolomanov et al., 2009)'
_computing_publication_material 'Olex2 1.5 (Dolomanov et al., 2009)'
_computing_structure_refinement 'SHELXL 2018/3 (Sheldrick, 2015)'
_computing_structure_solution 'SHELXT 2018/2 (Sheldrick, 2018)'
_diffrn_ambient_temperature 293(2)
_diffrn_detector 'CCD plate'
_diffrn_detector_area_resol_mean 8.0521
_diffrn_detector_type EosS2
_diffrn_measured_fraction_theta_full 0.998
_diffrn_measured_fraction_theta_max 0.977
_diffrn_measurement_details
;
List of Runs (angles in degrees, time in seconds):

  # Type    Start    End  Width  t~exp~   \w     \q     \k     \f   Frames
#--------------------------------------------------------------------------
  1  \w   -104.00 -18.00   1.00    1.00    --  -35.62 -41.00-122.00   86
  2  \w    -46.00  -3.00   1.00    1.00    --  -35.62  41.00  30.00   43
  3  \w    -14.00  11.00   1.00    1.00    --   35.62 -41.00-122.00   25
  4  \w     45.00 102.00   1.00    1.00    --   35.62  41.00  30.00   57
  5  \w     38.00 123.00   1.00    1.02    --  107.12 -41.00-122.00   85
  6  \w     95.00 124.00   1.00    1.02    --  107.12  41.00  30.00   29
  7  \w    -68.00 -36.00   1.00    1.00    --  -35.62-178.00 -60.00   32
  8  \w    -28.00  52.00   1.00    1.00    --   35.62 -38.00  90.00   80
  9  \w     55.00 105.00   1.00    1.00    --   35.62-178.00-180.00   50
 10  \w     64.00 122.00   1.00    1.02    --  107.12 -45.00  90.00   58
 11  \w     43.00 104.00   1.00    1.02    --  107.12 -77.00 120.00   61
 12  \w    104.00 167.00   1.00    1.02    --  107.12  61.00  30.00   63
 13  \w     44.00  97.00   1.00    1.02    --  107.12 -95.00-120.00   53
 14  \w     72.00 161.00   1.00    1.02    --  107.12  15.00 -30.00   89
 15  \w     48.00  75.00   1.00    1.02    --  107.12 -95.00  30.00   27
 16  \w     39.00 116.00   1.00    1.02    --  107.12 -45.00  30.00   77
;
_diffrn_measurement_device 'four-circle diffractometer'
_diffrn_measurement_device_type 'SuperNova, Dual, Cu at home/near, EosS2'
_diffrn_measurement_method '\w scans'
_diffrn_orient_matrix_type 'CrysAlisPro convention (1999,Acta A55,543-557)'
_diffrn_orient_matrix_UB_11 0.0317046000
_diffrn_orient_matrix_UB_12 0.0671016000
_diffrn_orient_matrix_UB_13 0.0887730000
_diffrn_orient_matrix_UB_21 -0.1518612000
_diffrn_orient_matrix_UB_22 -0.0685496000
_diffrn_orient_matrix_UB_23 0.0161661000
_diffrn_orient_matrix_UB_31 0.0802871000
_diffrn_orient_matrix_UB_32 -0.1558991000
_diffrn_orient_matrix_UB_33 0.0310460000
_diffrn_radiation_monochromator mirror
_diffrn_radiation_probe x-ray
_diffrn_radiation_type 'Cu K\a'
_diffrn_radiation_wavelength 1.54184
_diffrn_reflns_av_R_equivalents 0.0226
_diffrn_reflns_av_unetI/netI 0.0296
_diffrn_reflns_Laue_measured_fraction_full 0.998
_diffrn_reflns_Laue_measured_fraction_max 0.977
_diffrn_reflns_limit_h_max 11
_diffrn_reflns_limit_h_min -10
_diffrn_reflns_limit_k_max 4
_diffrn_reflns_limit_k_min -10
_diffrn_reflns_limit_l_max 19
_diffrn_reflns_limit_l_min -20
_diffrn_reflns_number 5020
_diffrn_reflns_point_group_measured_fraction_full 0.998
_diffrn_reflns_point_group_measured_fraction_max 0.977
_diffrn_reflns_theta_full 67.684
_diffrn_reflns_theta_max 71.480
_diffrn_reflns_theta_min 5.286
_diffrn_source 'micro-focus sealed X-ray tube'
_diffrn_source_type 'SuperNova (Cu) X-ray Source'
_exptl_absorpt_coefficient_mu 2.376
_exptl_absorpt_correction_T_max 1.00000
_exptl_absorpt_correction_T_min 0.58781
_exptl_absorpt_correction_type multi-scan
_exptl_absorpt_process_details
;
CrysAlisPro 1.171.40.42a (Rigaku Oxford Diffraction, 2019)
Empirical absorption correction using spherical harmonics,
 implemented in SCALE3 ABSPACK scaling algorithm.
;
_exptl_crystal_colour colourless
_exptl_crystal_colour_primary colourless
_exptl_crystal_density_diffrn 1.389
_exptl_crystal_description block
_exptl_crystal_F_000 536
_exptl_crystal_size_max 0.3
_exptl_crystal_size_mid 0.2
_exptl_crystal_size_min 0.2
_refine_diff_density_max 0.275
_refine_diff_density_min -0.448
_refine_diff_density_rms 0.052
_refine_ls_extinction_coef 0.0040(5)
_refine_ls_extinction_expression Fc^*^=kFc[1+0.001xFc^2^\l^3^/sin(2\q)]^-1/4^
_refine_ls_extinction_method 'SHELXL-2018/3 (Sheldrick 2018)'
_refine_ls_goodness_of_fit_ref 1.051
_refine_ls_hydrogen_treatment constr
_refine_ls_matrix_type full
_refine_ls_number_parameters 157
_refine_ls_number_reflns 2313
_refine_ls_number_restraints 0
_refine_ls_restrained_S_all 1.051
_refine_ls_R_factor_all 0.0434
_refine_ls_R_factor_gt 0.0398
_refine_ls_shift/su_max 0.001
_refine_ls_shift/su_mean 0.000
_refine_ls_structure_factor_coef Fsqd
_refine_ls_weighting_details 'w=1/[\s^2^(Fo^2^)+(0.0687P)^2^+0.1811P] where P=(Fo^2^+2Fc^2^)/3'
_refine_ls_weighting_scheme calc
_refine_ls_wR_factor_gt 0.1122
_refine_ls_wR_factor_ref 0.1169
_reflns_Friedel_coverage 0.000
_reflns_number_gt 2056
_reflns_number_total 2313
_reflns_threshold_expression 'I > 2\s(I)'
_cod_data_source_file d2gc03218j2.cif
_cod_data_source_block lzh-20220328
_cod_depositor_comments 'Adding full bibliography for 7245620--7245625.cif.'
_cod_database_code 7245620
_shelx_shelxl_version_number 2018/3
_chemical_oxdiff_formula 'C1 H1 O1 N1 S1'
_shelx_space_group_comment
;
The symmetry employed for this shelxl refinement is uniquely defined
by the following loop, which should always be used as a source of
symmetry information in preference to the above space-group names.
They are only intended as comments.
;
_shelx_estimated_absorpt_t_max 0.648
_shelx_estimated_absorpt_t_min 0.536
_olex2_refinement_description
;
1. Fixed Uiso
 At 1.2 times of:
  All C(H) groups, All C(H,H) groups
 At 1.5 times of:
  All C(H,H,H) groups
2.a Secondary CH2 refined with riding coordinates:
 C16(H16A,H16B), C14(H14A,H14B)
2.b Aromatic/amide H refined with riding coordinates:
 C5(H5), C8(H8), C6(H6), C7(H7)
2.c Idealised Me refined as rotating group:
 C17(H17A,H17B,H17C), C15(H15A,H15B,H15C)
;
_olex2_date_sample_data_collection 2022-03-28
_olex2_submission_special_instructions 'No special instructions were received'
_oxdiff_exptl_absorpt_empirical_details
;
Empirical correction (ABSPACK) includes:
- Absorption correction using spherical harmonics
- Frame scaling
;
_oxdiff_exptl_absorpt_empirical_full_max 1.954
_oxdiff_exptl_absorpt_empirical_full_min 0.596

loop_
_space_group_symop_operation_xyz
'x, y, z'
'-x+1/2, y+1/2, -z+1/2'
'-x, -y, -z'
'x-1/2, -y-1/2, z-1/2'

loop_
_atom_site_label
_atom_site_type_symbol
_atom_site_fract_x
_atom_site_fract_y
_atom_site_fract_z
_atom_site_U_iso_or_equiv
_atom_site_adp_type
_atom_site_occupancy
_atom_site_site_symmetry_order
_atom_site_calc_flag
_atom_site_refinement_flags_posn
_atom_site_refinement_flags_adp
_atom_site_refinement_flags_occupancy
_atom_site_disorder_assembly
_atom_site_disorder_group
S1 S 0.62964(5) 0.63736(5) 0.38230(3) 0.03911(19) Uani 1 1 d . . . . .
O10 O 0.66052(13) 0.78208(15) 0.32229(8) 0.0416(3) Uani 1 1 d . . . . .
O11 O 0.58912(16) 0.50119(17) 0.33171(9) 0.0519(4) Uani 1 1 d . . . . .
O12 O 0.76512(17) 0.62929(19) 0.44151(10) 0.0566(4) Uani 1 1 d . . . . .
N13 N 0.27455(17) 0.83385(17) 0.42073(9) 0.0382(4) Uani 1 1 d . . . . .
N2 N 0.49565(18) 0.69998(18) 0.42497(9) 0.0404(4) Uani 1 1 d . . . . .
C9 C 0.53047(19) 0.8297(2) 0.26826(11) 0.0359(4) Uani 1 1 d . . . . .
C4 C 0.3900(2) 0.8288(2) 0.29391(11) 0.0349(4) Uani 1 1 d . . . . .
C3 C 0.38519(19) 0.78664(19) 0.38137(11) 0.0340(4) Uani 1 1 d . . . . .
C5 C 0.2633(2) 0.8606(2) 0.23324(12) 0.0420(4) Uani 1 1 d . . . . .
H5 H 0.166715 0.853994 0.246688 0.050 Uiso 1 1 calc R U . . .
C8 C 0.5493(2) 0.8763(2) 0.18985(12) 0.0451(5) Uani 1 1 d . . . . .
H8 H 0.645466 0.881671 0.175754 0.054 Uiso 1 1 calc R U . . .
C6 C 0.2799(2) 0.9018(3) 0.15358(12) 0.0486(5) Uani 1 1 d . . . . .
H6 H 0.194543 0.920951 0.113780 0.058 Uiso 1 1 calc R U . . .
C16 C 0.2736(2) 0.7743(2) 0.50520(11) 0.0460(5) Uani 1 1 d . . . . .
H16A H 0.305529 0.663998 0.508186 0.055 Uiso 1 1 calc R U . . .
H16B H 0.170727 0.778270 0.516350 0.055 Uiso 1 1 calc R U . . .
C14 C 0.1722(2) 0.9694(2) 0.39612(13) 0.0484(5) Uani 1 1 d . . . . .
H14A H 0.201063 1.020461 0.348061 0.058 Uiso 1 1 calc R U . . .
H14B H 0.184521 1.046442 0.440804 0.058 Uiso 1 1 calc R U . . .
C7 C 0.4223(2) 0.9146(3) 0.13282(12) 0.0514(5) Uani 1 1 d . . . . .
H7 H 0.432900 0.949254 0.080211 0.062 Uiso 1 1 calc R U . . .
C17 C 0.3758(3) 0.8677(3) 0.57152(14) 0.0620(6) Uani 1 1 d . . . . .
H17A H 0.478395 0.861935 0.561879 0.093 Uiso 1 1 calc R U . . .
H17B H 0.369935 0.823650 0.624924 0.093 Uiso 1 1 calc R U . . .
H17C H 0.343699 0.976722 0.569775 0.093 Uiso 1 1 calc R U . . .
C15 C 0.0066(3) 0.9211(4) 0.37570(17) 0.0740(8) Uani 1 1 d . . . . .
H15A H -0.007205 0.847930 0.330096 0.111 Uiso 1 1 calc R U . . .
H15B H -0.054742 1.013779 0.360964 0.111 Uiso 1 1 calc R U . . .
H15C H -0.023067 0.871250 0.423147 0.111 Uiso 1 1 calc R U . . .

loop_
_atom_site_aniso_label
_atom_site_aniso_U_11
_atom_site_aniso_U_22
_atom_site_aniso_U_33
_atom_site_aniso_U_23
_atom_site_aniso_U_13
_atom_site_aniso_U_12
S1 0.0373(3) 0.0378(3) 0.0400(3) 0.00344(16) 0.00013(19) 0.00486(15)
O10 0.0326(6) 0.0475(7) 0.0429(7) 0.0077(6) 0.0012(5) -0.0008(5)
O11 0.0530(8) 0.0406(7) 0.0612(9) -0.0079(6) 0.0077(7) 0.0056(6)
O12 0.0441(8) 0.0673(10) 0.0529(9) 0.0127(7) -0.0072(7) 0.0059(6)
N13 0.0427(8) 0.0331(7) 0.0408(8) 0.0023(6) 0.0127(6) -0.0005(6)
N2 0.0457(8) 0.0377(8) 0.0377(8) 0.0049(6) 0.0065(6) 0.0045(6)
C9 0.0336(9) 0.0352(8) 0.0375(9) 0.0014(7) 0.0025(7) -0.0009(7)
C4 0.0376(9) 0.0313(8) 0.0357(9) 0.0019(7) 0.0059(7) 0.0011(7)
C3 0.0374(9) 0.0279(8) 0.0362(8) 0.0002(6) 0.0050(7) -0.0031(6)
C5 0.0373(10) 0.0449(10) 0.0429(10) 0.0018(8) 0.0040(8) 0.0049(7)
C8 0.0449(11) 0.0490(11) 0.0435(10) 0.0063(8) 0.0130(8) 0.0005(8)
C6 0.0483(11) 0.0528(11) 0.0411(10) 0.0061(9) -0.0023(8) 0.0093(9)
C16 0.0566(11) 0.0419(10) 0.0426(10) 0.0047(8) 0.0172(9) -0.0040(8)
C14 0.0545(11) 0.0414(10) 0.0532(11) 0.0057(9) 0.0203(9) 0.0102(9)
C7 0.0624(13) 0.0548(12) 0.0372(10) 0.0114(9) 0.0089(9) 0.0058(10)
C17 0.0893(17) 0.0535(13) 0.0445(12) -0.0060(10) 0.0149(11) -0.0044(11)
C15 0.0452(12) 0.099(2) 0.0817(17) 0.0240(16) 0.0223(12) 0.0168(13)

loop_
_atom_type_symbol
_atom_type_description
_atom_type_scat_dispersion_real
_atom_type_scat_dispersion_imag
_atom_type_scat_source
C C 0.0181 0.0091 'International Tables Vol C Tables 4.2.6.8 and 6.1.1.4'
H H 0.0000 0.0000 'International Tables Vol C Tables 4.2.6.8 and 6.1.1.4'
N N 0.0311 0.0180 'International Tables Vol C Tables 4.2.6.8 and 6.1.1.4'
O O 0.0492 0.0322 'International Tables Vol C Tables 4.2.6.8 and 6.1.1.4'
S S 0.3331 0.5567 'International Tables Vol C Tables 4.2.6.8 and 6.1.1.4'

loop_
_geom_angle_atom_site_label_1
_geom_angle_atom_site_label_2
_geom_angle_atom_site_label_3
_geom_angle
_geom_angle_site_symmetry_1
_geom_angle_site_symmetry_3
_geom_angle_publ_flag
O11 S1 O10 107.73(8) . . ?
O11 S1 N2 112.89(9) . . ?
O12 S1 O10 103.67(8) . . ?
O12 S1 O11 117.53(9) . . ?
O12 S1 N2 109.79(9) . . ?
N2 S1 O10 103.88(7) . . ?
C9 O10 S1 112.99(10) . . ?
C3 N13 C16 118.55(16) . . ?
C3 N13 C14 125.22(15) . . ?
C16 N13 C14 114.61(15) . . ?
C3 N2 S1 119.69(13) . . ?
C4 C9 O10 120.40(16) . . ?
C8 C9 O10 116.75(16) . . ?
C8 C9 C4 122.85(17) . . ?
C9 C4 C3 117.98(16) . . ?
C9 C4 C5 116.65(16) . . ?
C5 C4 C3 125.29(16) . . ?
N13 C3 N2 116.65(16) . . ?
N13 C3 C4 122.89(15) . . ?
N2 C3 C4 120.45(15) . . ?
C4 C5 H5 119.6 . . ?
C6 C5 C4 120.88(18) . . ?
C6 C5 H5 119.6 . . ?
C9 C8 H8 120.7 . . ?
C7 C8 C9 118.59(18) . . ?
C7 C8 H8 120.7 . . ?
C5 C6 H6 119.8 . . ?
C7 C6 C5 120.38(18) . . ?
C7 C6 H6 119.8 . . ?
N13 C16 H16A 108.9 . . ?
N13 C16 H16B 108.9 . . ?
N13 C16 C17 113.44(16) . . ?
H16A C16 H16B 107.7 . . ?
C17 C16 H16A 108.9 . . ?
C17 C16 H16B 108.9 . . ?
N13 C14 H14A 109.0 . . ?
N13 C14 H14B 109.0 . . ?
N13 C14 C15 113.02(18) . . ?
H14A C14 H14B 107.8 . . ?
C15 C14 H14A 109.0 . . ?
C15 C14 H14B 109.0 . . ?
C8 C7 H7 119.9 . . ?
C6 C7 C8 120.26(18) . . ?
C6 C7 H7 119.9 . . ?
C16 C17 H17A 109.5 . . ?
C16 C17 H17B 109.5 . . ?
C16 C17 H17C 109.5 . . ?
H17A C17 H17B 109.5 . . ?
H17A C17 H17C 109.5 . . ?
H17B C17 H17C 109.5 . . ?
C14 C15 H15A 109.5 . . ?
C14 C15 H15B 109.5 . . ?
C14 C15 H15C 109.5 . . ?
H15A C15 H15B 109.5 . . ?
H15A C15 H15C 109.5 . . ?
H15B C15 H15C 109.5 . . ?

loop_
_geom_bond_atom_site_label_1
_geom_bond_atom_site_label_2
_geom_bond_distance
_geom_bond_site_symmetry_2
_geom_bond_publ_flag
S1 O10 1.6183(13) . ?
S1 O11 1.4242(14) . ?
S1 O12 1.4195(14) . ?
S1 N2 1.5790(16) . ?
O10 C9 1.3955(19) . ?
N13 C3 1.332(2) . ?
N13 C16 1.473(2) . ?
N13 C14 1.475(2) . ?
N2 C3 1.334(2) . ?
C9 C4 1.393(2) . ?
C9 C8 1.381(3) . ?
C4 C3 1.484(2) . ?
C4 C5 1.400(2) . ?
C5 H5 0.9300 . ?
C5 C6 1.383(3) . ?
C8 H8 0.9300 . ?
C8 C7 1.381(3) . ?
C6 H6 0.9300 . ?
C6 C7 1.379(3) . ?
C16 H16A 0.9700 . ?
C16 H16B 0.9700 . ?
C16 C17 1.515(3) . ?
C14 H14A 0.9700 . ?
C14 H14B 0.9700 . ?
C14 C15 1.519(3) . ?
C7 H7 0.9300 . ?
C17 H17A 0.9600 . ?
C17 H17B 0.9600 . ?
C17 H17C 0.9600 . ?
C15 H15A 0.9600 . ?
C15 H15B 0.9600 . ?
C15 H15C 0.9600 . ?

loop_
_geom_torsion_atom_site_label_1
_geom_torsion_atom_site_label_2
_geom_torsion_atom_site_label_3
_geom_torsion_atom_site_label_4
_geom_torsion
_geom_torsion_site_symmetry_1
_geom_torsion_site_symmetry_2
_geom_torsion_site_symmetry_3
_geom_torsion_site_symmetry_4
_geom_torsion_publ_flag
S1 O10 C9 C4 36.1(2) . . . . ?
S1 O10 C9 C8 -143.85(15) . . . . ?
S1 N2 C3 N13 179.10(12) . . . . ?
S1 N2 C3 C4 -1.9(2) . . . . ?
O10 S1 N2 C3 37.68(16) . . . . ?
O10 C9 C4 C3 4.1(2) . . . . ?
O10 C9 C4 C5 -172.88(15) . . . . ?
O10 C9 C8 C7 175.96(17) . . . . ?
O11 S1 O10 C9 65.82(13) . . . . ?
O11 S1 N2 C3 -78.73(16) . . . . ?
O12 S1 O10 C9 -168.93(12) . . . . ?
O12 S1 N2 C3 148.03(14) . . . . ?
N2 S1 O10 C9 -54.15(13) . . . . ?
C9 C4 C3 N13 155.51(17) . . . . ?
C9 C4 C3 N2 -23.4(2) . . . . ?
C9 C4 C5 C6 -4.5(3) . . . . ?
C9 C8 C7 C6 -1.9(3) . . . . ?
C4 C9 C8 C7 -4.0(3) . . . . ?
C4 C5 C6 C7 -1.0(3) . . . . ?
C3 N13 C16 C17 83.2(2) . . . . ?
C3 N13 C14 C15 119.3(2) . . . . ?
C3 C4 C5 C6 178.83(18) . . . . ?
C5 C4 C3 N13 -27.8(3) . . . . ?
C5 C4 C3 N2 153.27(17) . . . . ?
C5 C6 C7 C8 4.3(3) . . . . ?
C8 C9 C4 C3 -176.02(17) . . . . ?
C8 C9 C4 C5 7.0(3) . . . . ?
C16 N13 C3 N2 -6.2(2) . . . . ?
C16 N13 C3 C4 174.91(16) . . . . ?
C16 N13 C14 C15 -75.5(2) . . . . ?
C14 N13 C3 N2 158.52(18) . . . . ?
C14 N13 C3 C4 -20.4(3) . . . . ?
C14 N13 C16 C17 -83.1(2) . . . . ?
